data_4300772
loop_
_publ_author_name
'Fan, Jian'
'Slebodnick, Carla'
'Troya, Diego'
'Angel, Ross'
'Hanson, Brian E.'

_publ_section_title
;
 Five New Zinc Phosphite Structures: Tertiary Building Blocks
 in the Construction of Hybrid Materials
;
_journal_coden_ASTM INOCAJ
_journal_issue 8
_journal_name_full 'Inorganic Chemistry'
_journal_page_first 2719
_journal_page_last 2727
_journal_paper_doi 10.1021/ic048204u
_journal_volume 44
_journal_year 2005
_chemical_formula_moiety 'C4 H7 N2 O3 P Zn'
_chemical_formula_sum 'C4 H7 N2 O3 P Zn'
_chemical_formula_weight 227.46
_space_group_IT_number 19
_symmetry_cell_setting orthorhombic
_symmetry_space_group_name_Hall 'P 2ac 2ab'
_symmetry_space_group_name_H-M 'P 21 21 21'
_atom_sites_solution_hydrogens geom
_atom_sites_solution_primary direct
_atom_sites_solution_secondary difmap
_audit_creation_method SHELXL-97
_cell_angle_alpha 90.00
_cell_angle_beta 90.00
_cell_angle_gamma 90.00
_cell_formula_units_Z 4
_cell_length_a 5.2488(5)
_cell_length_b 9.6411(8)
_cell_length_c 14.5214(13)
_cell_measurement_reflns_used 6932
_cell_measurement_temperature 100(2)
_cell_measurement_theta_max 32.39
_cell_measurement_theta_min 1.83
_cell_volume 734.84(11)
_computing_cell_refinement 'CrysAlis (Oxford Diffraction)'
_computing_data_collection 'CrysAlis (Oxford Diffraction)'
_computing_data_reduction 'CrysAlis (Oxford Diffraction)'
_computing_molecular_graphics 'Bruker SHELXTL'
_computing_publication_material 'Bruker SHELXTL'
_computing_structure_refinement 'SHELXL-97 (Sheldrick, 1997)'
_computing_structure_solution 'SHELXS-97 (Sheldrick, 1990)'
_diffrn_ambient_temperature 100(2)
_diffrn_detector CCD
_diffrn_detector_type 'Oxford Diffraction Sapphire 2 CCD'
_diffrn_measured_fraction_theta_full 0.995
_diffrn_measured_fraction_theta_max 0.995
_diffrn_measurement_device '\k-geometry diffractometer'
_diffrn_measurement_device_type 'Oxford Diffraction Xcalibur2'
_diffrn_measurement_method 'phi and omega scans'
_diffrn_radiation_monochromator graphite
_diffrn_radiation_probe x-ray
_diffrn_radiation_type MoK\a
_diffrn_radiation_wavelength 0.71073
_diffrn_reflns_av_R_equivalents 0.0911
_diffrn_reflns_av_sigmaI/netI 0.0543
_diffrn_reflns_limit_h_max 7
_diffrn_reflns_limit_h_min -7
_diffrn_reflns_limit_k_max 13
_diffrn_reflns_limit_k_min -13
_diffrn_reflns_limit_l_max 17
_diffrn_reflns_limit_l_min -20
_diffrn_reflns_number 7804
_diffrn_reflns_theta_full 30.08
_diffrn_reflns_theta_max 30.08
_diffrn_reflns_theta_min 3.51
_diffrn_source 'fine-focus sealed tube'
_diffrn_source_current 40
_diffrn_source_voltage 50
_diffrn_standards_decay_% <2%
_diffrn_standards_interval_count 50
_diffrn_standards_number 2
_exptl_absorpt_coefficient_mu 3.515
_exptl_absorpt_correction_T_max 0.742
_exptl_absorpt_correction_T_min 0.403
_exptl_absorpt_correction_type numerical
_exptl_absorpt_process_details 'CrysAlis (Oxford Diffraction)'
_exptl_crystal_colour colorless
_exptl_crystal_density_diffrn 2.056
_exptl_crystal_density_method 'not measured'
_exptl_crystal_description needle
_exptl_crystal_F_000 456
_exptl_crystal_size_max 0.30
_exptl_crystal_size_mid 0.10
_exptl_crystal_size_min 0.10
_refine_diff_density_max 0.862
_refine_diff_density_min -0.874
_refine_diff_density_rms 0.108
_refine_ls_abs_structure_details 'Flack H D (1983), Acta Cryst. A39, 876-881'
_refine_ls_abs_structure_Flack -0.001(10)
_refine_ls_extinction_method none
_refine_ls_goodness_of_fit_ref 1.045
_refine_ls_hydrogen_treatment mixed
_refine_ls_matrix_type full
_refine_ls_number_parameters 104
_refine_ls_number_reflns 2154
_refine_ls_number_restraints 0
_refine_ls_restrained_S_all 1.045
_refine_ls_R_factor_all 0.0290
_refine_ls_R_factor_gt 0.0282
_refine_ls_shift/su_max 0.001
_refine_ls_shift/su_mean 0.000
_refine_ls_structure_factor_coef Fsqd
_refine_ls_weighting_details 'calc w=1/[\s^2^(Fo^2^)+(0.0352P)^2^+0.0000P] where P=(Fo^2^+2Fc^2^)/3'
_refine_ls_weighting_scheme calc
_refine_ls_wR_factor_gt 0.0667
_refine_ls_wR_factor_ref 0.0672
_reflns_number_gt 2092
_reflns_number_total 2154
_reflns_threshold_expression >2sigma(I)
_cod_data_source_file ic048204usi20041220_011211_1.cif
_cod_data_source_block 3
_cod_depositor_comments
;
The following automatic conversions were performed:
'_exptl_absorpt_correction_type' value 'Numerical' changed to 'numerical'
according to '/home/saulius/struct/CIF-dictionaries/cif_core.dic'
dictionary named 'cif_core.dic' version 2.4.1 from 2010-06-29.

Automatic conversion script
Id: cif_fix_enum 1527 2010-12-29 10:47:43Z saulius 
;
_cod_database_code 4300772

loop_
_symmetry_equiv_pos_as_xyz
'x, y, z'
'-x+1/2, -y, z+1/2'
'-x, y+1/2, -z+1/2'
'x+1/2, -y+1/2, -z'

loop_
_atom_site_label
_atom_site_type_symbol
_atom_site_fract_x
_atom_site_fract_y
_atom_site_fract_z
_atom_site_U_iso_or_equiv
_atom_site_adp_type
_atom_site_occupancy
_atom_site_symmetry_multiplicity
_atom_site_calc_flag
_atom_site_refinement_flags
_atom_site_disorder_assembly
_atom_site_disorder_group
Zn1 Zn 1.45685(5) 1.61317(2) -0.076595(16) 0.00917(8) Uani 1 1 d . . .
P1 P 1.45884(11) 1.73011(6) 0.12900(4) 0.00861(10) Uani 1 1 d . . .
H10 H 1.369(6) 1.669(3) 0.2037(19) 0.010(7) Uiso 1 1 d . . .
O1 O 1.4096(3) 1.62059(17) 0.05574(12) 0.0140(3) Uani 1 1 d . . .
O2 O 1.3072(3) 1.86260(17) 0.11497(13) 0.0146(3) Uani 1 1 d . . .
O3 O 1.7395(3) 1.76073(17) 0.14452(11) 0.0120(3) Uani 1 1 d . . .
N1 N 1.3604(4) 1.41542(19) -0.10503(13) 0.0106(4) Uani 1 1 d . . .
N2 N 1.3722(4) 1.1945(2) -0.14083(13) 0.0108(3) Uani 1 1 d . . .
C1 C 1.4623(6) 1.0619(2) -0.17773(16) 0.0167(4) Uani 1 1 d . . .
H1A H 1.6276 1.0753 -0.2078 0.025 Uiso 1 1 calc R . .
H1B H 1.3391 1.0266 -0.2227 0.025 Uiso 1 1 calc R . .
H1C H 1.4805 0.9949 -0.1274 0.025 Uiso 1 1 calc R . .
C2 C 1.4939(4) 1.3158(2) -0.14548(14) 0.0107(4) Uani 1 1 d . . .
H2A H 1.6550 1.3291 -0.1740 0.013 Uiso 1 1 calc R . .
C3 C 1.1395(4) 1.3531(2) -0.07338(15) 0.0123(4) Uani 1 1 d . . .
H3A H 1.0049 1.3988 -0.0419 0.015 Uiso 1 1 calc R . .
C4 C 1.1470(4) 1.2152(2) -0.09489(15) 0.0130(4) Uani 1 1 d . . .
H4A H 1.0215 1.1474 -0.0809 0.016 Uiso 1 1 calc R . .

loop_
_atom_site_aniso_label
_atom_site_aniso_U_11
_atom_site_aniso_U_22
_atom_site_aniso_U_33
_atom_site_aniso_U_23
_atom_site_aniso_U_13
_atom_site_aniso_U_12
Zn1 0.00690(11) 0.00985(12) 0.01077(12) -0.00150(8) 0.00011(9) -0.00025(9)
P1 0.00694(18) 0.0105(2) 0.0084(2) -0.00062(18) 0.0008(2) -0.0007(2)
O1 0.0173(8) 0.0129(7) 0.0117(6) -0.0019(6) 0.0015(6) -0.0044(6)
O2 0.0074(6) 0.0133(8) 0.0233(8) -0.0022(6) -0.0029(6) 0.0014(5)
O3 0.0079(6) 0.0132(8) 0.0149(7) 0.0023(6) -0.0002(6) -0.0005(5)
N1 0.0078(7) 0.0147(10) 0.0092(8) 0.0006(6) -0.0010(7) -0.0014(7)
N2 0.0134(7) 0.0107(9) 0.0084(8) 0.0007(6) -0.0010(7) 0.0001(7)
C1 0.0219(9) 0.0128(9) 0.0155(10) -0.0028(8) -0.0014(11) 0.0035(10)
C2 0.0125(11) 0.0113(9) 0.0083(8) 0.0006(7) -0.0008(7) -0.0001(7)
C3 0.0096(8) 0.0149(10) 0.0126(9) 0.0006(8) 0.0015(8) -0.0017(7)
C4 0.0113(8) 0.0134(10) 0.0144(10) 0.0014(7) 0.0009(8) -0.0017(8)

loop_
_atom_type_symbol
_atom_type_description
_atom_type_scat_dispersion_real
_atom_type_scat_dispersion_imag
_atom_type_scat_source
C C 0.0033 0.0016 'International Tables Vol C Tables 4.2.6.8 and 6.1.1.4'
H H 0.0000 0.0000 'International Tables Vol C Tables 4.2.6.8 and 6.1.1.4'
N N 0.0061 0.0033 'International Tables Vol C Tables 4.2.6.8 and 6.1.1.4'
O O 0.0106 0.0060 'International Tables Vol C Tables 4.2.6.8 and 6.1.1.4'
P P 0.1023 0.0942 'International Tables Vol C Tables 4.2.6.8 and 6.1.1.4'
Zn Zn 0.2839 1.4301 'International Tables Vol C Tables 4.2.6.8 and 6.1.1.4'

loop_
_geom_angle_atom_site_label_1
_geom_angle_atom_site_label_2
_geom_angle_atom_site_label_3
_geom_angle
_geom_angle_site_symmetry_1
_geom_angle_site_symmetry_3
_geom_angle_publ_flag
O2 Zn1 O3 109.71(7) 4_585 4_485 ?
O2 Zn1 O1 113.72(7) 4_585 . ?
O3 Zn1 O1 113.96(7) 4_485 . ?
O2 Zn1 N1 107.08(8) 4_585 . ?
O3 Zn1 N1 109.97(7) 4_485 . ?
O1 Zn1 N1 101.88(7) . . ?
O2 P1 O3 111.38(10) . . ?
O2 P1 O1 113.64(10) . . ?
O3 P1 O1 113.79(10) . . ?
O2 P1 H10 107.2(14) . . ?
O3 P1 H10 108.1(14) . . ?
O1 P1 H10 101.9(14) . . ?
P1 O1 Zn1 134.20(10) . . ?
P1 O2 Zn1 129.64(10) . 4_485 ?
P1 O3 Zn1 128.14(10) . 4_585 ?
C2 N1 C3 106.00(18) . . ?
C2 N1 Zn1 130.02(15) . . ?
C3 N1 Zn1 123.56(15) . . ?
C2 N2 C4 108.05(19) . . ?
C2 N2 C1 126.3(2) . . ?
C4 N2 C1 125.6(2) . . ?
N2 C1 H1A 109.5 . . ?
N2 C1 H1B 109.5 . . ?
H1A C1 H1B 109.5 . . ?
N2 C1 H1C 109.5 . . ?
H1A C1 H1C 109.5 . . ?
H1B C1 H1C 109.5 . . ?
N1 C2 N2 111.05(19) . . ?
N1 C2 H2A 124.5 . . ?
N2 C2 H2A 124.5 . . ?
C4 C3 N1 108.8(2) . . ?
C4 C3 H3A 125.6 . . ?
N1 C3 H3A 125.6 . . ?
C3 C4 N2 106.1(2) . . ?
C3 C4 H4A 127.0 . . ?
N2 C4 H4A 127.0 . . ?

loop_
_geom_bond_atom_site_label_1
_geom_bond_atom_site_label_2
_geom_bond_distance
_geom_bond_site_symmetry_2
_geom_bond_publ_flag
Zn1 O2 1.9357(16) 4_585 ?
Zn1 O3 1.9371(16) 4_485 ?
Zn1 O1 1.9389(17) . ?
Zn1 N1 2.0153(19) . ?
P1 O2 1.5187(17) . ?
P1 O3 1.5192(17) . ?
P1 O1 1.5210(17) . ?
P1 H10 1.32(3) . ?
O2 Zn1 1.9357(16) 4_485 ?
O3 Zn1 1.9371(16) 4_585 ?
N1 C2 1.326(3) . ?
N1 C3 1.384(3) . ?
N2 C2 1.334(3) . ?
N2 C4 1.372(3) . ?
N2 C1 1.465(3) . ?
C1 H1A 0.9800 . ?
C1 H1B 0.9800 . ?
C1 H1C 0.9800 . ?
C2 H2A 0.9500 . ?
C3 C4 1.366(3) . ?
C3 H3A 0.9500 . ?
C4 H4A 0.9500 . ?

loop_
_geom_torsion_atom_site_label_1
_geom_torsion_atom_site_label_2
_geom_torsion_atom_site_label_3
_geom_torsion_atom_site_label_4
_geom_torsion
_geom_torsion_site_symmetry_1
_geom_torsion_site_symmetry_2
_geom_torsion_site_symmetry_3
_geom_torsion_site_symmetry_4
_geom_torsion_publ_flag
O2 P1 O1 Zn1 61.39(17) . . . . ?
O3 P1 O1 Zn1 -67.50(17) . . . . ?
O2 Zn1 O1 P1 60.39(17) 4_585 . . . ?
O3 Zn1 O1 P1 -66.36(16) 4_485 . . . ?
N1 Zn1 O1 P1 175.25(14) . . . . ?
O3 P1 O2 Zn1 170.81(12) . . . 4_485 ?
O1 P1 O2 Zn1 40.71(18) . . . 4_485 ?
O2 P1 O3 Zn1 -45.57(16) . . . 4_585 ?
O1 P1 O3 Zn1 84.46(14) . . . 4_585 ?
O2 Zn1 N1 C2 -2.7(2) 4_585 . . . ?
O3 Zn1 N1 C2 116.45(19) 4_485 . . . ?
O1 Zn1 N1 C2 -122.35(19) . . . . ?
O2 Zn1 N1 C3 168.75(17) 4_585 . . . ?
O3 Zn1 N1 C3 -72.10(18) 4_485 . . . ?
O1 Zn1 N1 C3 49.10(18) . . . . ?
C3 N1 C2 N2 -0.4(2) . . . . ?
Zn1 N1 C2 N2 172.17(14) . . . . ?
C4 N2 C2 N1 0.0(2) . . . . ?
C1 N2 C2 N1 -179.80(19) . . . . ?
C2 N1 C3 C4 0.7(2) . . . . ?
Zn1 N1 C3 C4 -172.47(15) . . . . ?
N1 C3 C4 N2 -0.8(2) . . . . ?
C2 N2 C4 C3 0.5(2) . . . . ?
C1 N2 C4 C3 -179.8(2) . . . . ?
